data_7022100
loop_
_publ_author_name
'Laurent, Pierre'
'Veyre, Laurent'
'Thieuleux, Chlo\'e'
'Donet, S\'ebastien'
'Cop\'eret, Christophe'

_publ_section_title
;
 From well-defined Pt(II) surface species to the controlled growth of
 silica supported Pt nanoparticles.
;
_journal_issue 1
_journal_name_full 'Dalton transactions (Cambridge, England : 2003)'
_journal_page_first 238
_journal_page_last 248
_journal_paper_doi 10.1039/c2dt31639k
_journal_volume 42
_journal_year 2013
_chemical_formula_moiety 'C26 H57 N1 O4 Pt1 Si3'
_chemical_formula_sum 'C26 H57 N O4 Pt Si3'
_chemical_formula_weight 727.09
_space_group_IT_number 2
_symmetry_cell_setting triclinic
_symmetry_space_group_name_Hall '-P 1'
_symmetry_space_group_name_H-M 'P -1'
_atom_sites_solution_hydrogens difmap
_atom_sites_solution_primary direct
_cell_angle_alpha 72.425(5)
_cell_angle_beta 80.632(4)
_cell_angle_gamma 89.822(4)
_cell_formula_units_Z 2
_cell_length_a 10.5195(5)
_cell_length_b 11.5936(6)
_cell_length_c 14.5167(8)
_cell_measurement_temperature 150
_cell_measurement_theta_max 29.5133
_cell_measurement_theta_min 3.5266
_cell_volume 1663.29(16)
_computing_cell_refinement 'CrysAlis, (Oxford Diffraction, 2002)'
_computing_data_collection 'Gemini, (Oxford Diffraction, 2006)'
_computing_data_reduction 'CrysAlis, (Oxford Diffraction, 2002)'
_computing_molecular_graphics 'CAMERON (Watkin et al., 1996)'
_computing_publication_material 'CRYSTALS (Betteridge et al., 2003)'
_computing_structure_refinement 'CRYSTALS (Betteridge et al., 2003)'
_computing_structure_solution 'SIR97 (Altomare et al., 1999)'
_diffrn_ambient_temperature 150
_diffrn_detector_area_resol_mean 10.4685
_diffrn_measured_fraction_theta_full 0.982
_diffrn_measured_fraction_theta_max 0.907
_diffrn_measurement_device_type 'Xcalibur, Atlas, Gemini ultra'
_diffrn_measurement_method \w
_diffrn_radiation_monochromator graphite
_diffrn_radiation_source 'Enhance (Mo) X-ray Source'
_diffrn_radiation_type 'Mo K\a'
_diffrn_radiation_wavelength 0.7107
_diffrn_reflns_av_R_equivalents 0.052
_diffrn_reflns_limit_h_max 14
_diffrn_reflns_limit_h_min -14
_diffrn_reflns_limit_k_max 15
_diffrn_reflns_limit_k_min -15
_diffrn_reflns_limit_l_max 20
_diffrn_reflns_limit_l_min -20
_diffrn_reflns_number 43516
_diffrn_reflns_theta_full 25.140
_diffrn_reflns_theta_max 29.577
_diffrn_reflns_theta_min 3.534
_diffrn_standards_number 0
_exptl_absorpt_coefficient_mu 4.355
_exptl_absorpt_correction_T_max 0.275
_exptl_absorpt_correction_T_min 0.163
_exptl_absorpt_correction_type analytical
_exptl_absorpt_process_details
;
CrysAlisPro, Agilent Technologies,
Version 1.171.35.19 (release 27-10-2011 CrysAlis171 .NET)
(compiled Oct 27 2011,15:02:11)
Analytical numeric absorption correction using a multifaceted crystal
model based on expressions derived by R.C. Clark & J.S. Reid.
(Clark, R. C. & Reid, J. S. (1995). Acta Cryst. A51, 887-897)
;
_exptl_crystal_colour 'light yellow'
_exptl_crystal_density_diffrn 1.452
_exptl_crystal_density_method 'not measured'
_exptl_crystal_description block
_exptl_crystal_F_000 744
_exptl_crystal_size_max 0.631
_exptl_crystal_size_mid 0.526
_exptl_crystal_size_min 0.447
_refine_diff_density_max 1.86
_refine_diff_density_min -1.76
_refine_ls_extinction_coef 21(2)
_refine_ls_extinction_method 'Larson (1970), Equation 22'
_refine_ls_goodness_of_fit_ref 1.0036
_refine_ls_hydrogen_treatment constr
_refine_ls_matrix_type full
_refine_ls_number_parameters 317
_refine_ls_number_reflns 8476
_refine_ls_number_restraints 0
_refine_ls_R_factor_all 0.0340
_refine_ls_R_factor_gt 0.0306
_refine_ls_shift/su_max 0.0021554
_refine_ls_shift/su_mean 0.0000313
_refine_ls_structure_factor_coef Fsqd
_refine_ls_weighting_details
;
Method, part 1, Chebychev polynomial, (Watkin, 1994, Prince, 1982)
[weight] = 1.0/[A~0~*T~0~(x)+A~1~*T~1~(x) ... +A~n-1~]*T~n-1~(x)]
where A~i~ are the Chebychev coefficients listed below and x= Fcalc/Fmax
Method = Robust Weighting (Prince, 1982)
W = [weight] * [1-(deltaF/6*sigmaF)^2^]^2^
A~i~ are:
0.210E+04 0.293E+04 0.161E+04 529.
;
_refine_ls_weighting_scheme calc
_refine_ls_wR_factor_all 0.0663
_refine_ls_wR_factor_gt 0.0612
_refine_ls_wR_factor_ref 0.0663
_reflns_limit_h_max 14
_reflns_limit_h_min -14
_reflns_limit_k_max 15
_reflns_limit_k_min -14
_reflns_limit_l_max 20
_reflns_limit_l_min 0
_reflns_number_gt 7881
_reflns_number_total 8476
_reflns_threshold_expression I>2.0\s(I)
_oxford_diffrn_Wilson_B_factor 0.09
_oxford_diffrn_Wilson_scale 0.06
_oxford_refine_ls_r_factor_ref 0.0340
_oxford_refine_ls_scale 4.32(4)
_oxford_reflns_number_all 8476
_oxford_reflns_threshold_expression_ref I>-10.0\s(I)
_cod_data_source_file c2dt31639k.txt
_cod_data_source_block 1
_cod_depositor_comments
;
The following automatic conversions were performed:

'_symmetry_cell_setting' value 'Triclinic' changed to 'triclinic'
according to /home/saulius/struct/CIF-dictionaries/cif_core.dic
dictionary named 'cif_core.dic' version 2.4.2 from
2011-04-26.

'_atom_sites_solution_primary' value 'Direct' changed to
'direct' according to
/home/saulius/struct/CIF-dictionaries/cif_core.dic dictionary named
'cif_core.dic' version 2.4.2 from 2011-04-26.

Automatic conversion script
Id: cif_fix_values 1891 2012-01-12 08:04:46Z andrius 
;
_cod_original_sg_symbol_H-M 'P -1 '
_cod_original_formula_sum 'C26 H57 N1 O4 Pt1 Si3'
_cod_database_code 7022100

loop_
_symmetry_equiv_pos_as_xyz
x,y,z
-x,-y,-z

loop_
_atom_site_label
_atom_site_type_symbol
_atom_site_fract_x
_atom_site_fract_y
_atom_site_fract_z
_atom_site_U_iso_or_equiv
_atom_site_occupancy
_atom_site_adp_type
_atom_site_refinement_flags_posn
C1 C 0.3650(4) 0.4220(3) 0.7472(3) 0.0207 1.0000 Uani .
C2 C 0.2565(4) 0.4052(3) 0.8196(3) 0.0221 1.0000 Uani .
C3 C 0.2577(4) 0.3626(4) 0.9286(3) 0.0272 1.0000 Uani .
C4 C 0.3638(4) 0.4265(4) 0.9591(3) 0.0239 1.0000 Uani .
C5 C 0.3919(4) 0.5564(4) 0.8937(3) 0.0184 1.0000 Uani .
C6 C 0.4878(4) 0.5920(4) 0.8117(3) 0.0205 1.0000 Uani .
C7 C 0.5726(4) 0.5092(4) 0.7707(3) 0.0260 1.0000 Uani .
C8 C 0.5022(4) 0.3958(4) 0.7675(3) 0.0253 1.0000 Uani .
C9 C 0.1837(4) 1.0455(4) 0.6810(3) 0.0243 1.0000 Uani .
C10 C 0.0519(5) 0.9892(5) 0.7333(4) 0.0418 1.0000 Uani .
C11 C 0.1878(6) 1.1806(4) 0.6663(4) 0.0414 1.0000 Uani .
C12 C 0.2200(6) 1.0199(5) 0.5837(4) 0.0451 1.0000 Uani .
C13 C 0.5671(4) 0.9407(4) 0.7783(3) 0.0240 1.0000 Uani .
C14 C 0.5903(5) 0.9439(5) 0.6707(3) 0.0322 1.0000 Uani .
C15 C 0.6759(4) 0.8787(5) 0.8290(4) 0.0349 1.0000 Uani .
C16 C 0.5542(5) 1.0680(5) 0.7862(4) 0.0376 1.0000 Uani .
C17 C 0.1926(4) 0.8354(4) 0.9937(3) 0.0224 1.0000 Uani .
C18 C 0.2820(5) 0.7619(5) 1.0590(3) 0.0347 1.0000 Uani .
C19 C 0.0525(5) 0.7983(5) 1.0392(4) 0.0372 1.0000 Uani .
C20 C 0.2181(5) 0.9706(4) 0.9743(4) 0.0339 1.0000 Uani .
C21 C -0.0515(4) 0.4535(4) 0.6989(4) 0.0302 1.0000 Uani .
C22 C -0.0141(5) 0.5930(4) 0.8410(3) 0.0292 1.0000 Uani .
C23 C -0.0816(5) 0.7215(5) 0.6448(4) 0.0355 1.0000 Uani .
C24 C 0.1578(5) 0.7520(5) 0.4561(3) 0.0324 1.0000 Uani .
C25 C 0.4169(4) 0.7231(5) 0.5212(3) 0.0322 1.0000 Uani .
C26 C 0.2739(6) 0.5108(5) 0.4993(3) 0.0363 1.0000 Uani .
Pt1 Pt 0.305273(15) 0.593662(14) 0.760188(11) 0.0139 1.0000 Uani .
O1 O 0.2988(3) 0.7725(2) 0.7358(2) 0.0189 1.0000 Uani .
Si1 Si 0.31001(10) 0.86037(9) 0.80000(8) 0.0158 1.0000 Uani .
O4 O 0.2117(3) 0.8042(2) 0.9035(2) 0.0191 1.0000 Uani .
O2 O 0.2795(3) 0.9983(2) 0.7415(2) 0.0205 1.0000 Uani .
O3 O 0.4518(3) 0.8694(2) 0.8309(2) 0.0188 1.0000 Uani .
Si2 Si 0.01826(11) 0.59699(11) 0.70898(8) 0.0191 1.0000 Uani .
Si3 Si 0.25340(11) 0.64830(10) 0.54239(8) 0.0191 1.0000 Uani .
N1 N 0.1796(3) 0.6148(3) 0.6625(2) 0.0169 1.0000 Uani .
H11 H 0.3495 0.4128 0.6851 0.0254 1.0000 Uiso R
H82 H 0.4981 0.3333 0.8298 0.0299 1.0000 Uiso R
H81 H 0.5497 0.3675 0.7160 0.0303 1.0000 Uiso R
H72 H 0.6394 0.4846 0.8104 0.0311 1.0000 Uiso R
H71 H 0.6134 0.5538 0.7050 0.0309 1.0000 Uiso R
H102 H -0.0127 1.0238 0.6947 0.0627 1.0000 Uiso R
H103 H 0.0319 1.0042 0.7958 0.0630 1.0000 Uiso R
H101 H 0.0509 0.9032 0.7437 0.0628 1.0000 Uiso R
H141 H 0.6699 0.9898 0.6379 0.0478 1.0000 Uiso R
H142 H 0.5964 0.8622 0.6661 0.0477 1.0000 Uiso R
H143 H 0.5210 0.9820 0.6391 0.0477 1.0000 Uiso R
H151 H 0.7553 0.9263 0.8008 0.0519 1.0000 Uiso R
H152 H 0.6571 0.8722 0.8978 0.0520 1.0000 Uiso R
H153 H 0.6853 0.7986 0.8225 0.0518 1.0000 Uiso R
H162 H 0.6341 1.1137 0.7564 0.0561 1.0000 Uiso R
H161 H 0.5355 1.0645 0.8539 0.0560 1.0000 Uiso R
H163 H 0.4861 1.1064 0.7534 0.0559 1.0000 Uiso R
H51 H 0.3693 0.6175 0.9270 0.0219 1.0000 Uiso R
H222 H 0.0275 0.6620 0.8486 0.0441 1.0000 Uiso R
H223 H 0.0174 0.5208 0.8816 0.0439 1.0000 Uiso R
H221 H -0.1059 0.5946 0.8618 0.0441 1.0000 Uiso R
H212 H -0.0403 0.4561 0.6316 0.0451 1.0000 Uiso R
H211 H -0.0087 0.3857 0.7345 0.0453 1.0000 Uiso R
H213 H -0.1419 0.4433 0.7250 0.0453 1.0000 Uiso R
H242 H 0.1460 0.8258 0.4723 0.0491 1.0000 Uiso R
H241 H 0.2038 0.7699 0.3902 0.0490 1.0000 Uiso R
H243 H 0.0757 0.7134 0.4611 0.0490 1.0000 Uiso R
H261 H 0.3444 0.4672 0.5238 0.0541 1.0000 Uiso R
H263 H 0.2908 0.5358 0.4291 0.0540 1.0000 Uiso R
H262 H 0.1976 0.4594 0.5218 0.0541 1.0000 Uiso R
H253 H 0.4739 0.6671 0.5553 0.0480 1.0000 Uiso R
H251 H 0.4128 0.7937 0.5429 0.0480 1.0000 Uiso R
H252 H 0.4511 0.7476 0.4522 0.0481 1.0000 Uiso R
H32 H 0.2671 0.2757 0.9507 0.0328 1.0000 Uiso R
H31 H 0.1742 0.3802 0.9610 0.0331 1.0000 Uiso R
H193 H 0.0338 0.8148 1.1008 0.0559 1.0000 Uiso R
H192 H 0.0364 0.7129 1.0500 0.0559 1.0000 Uiso R
H191 H -0.0030 0.8434 0.9963 0.0558 1.0000 Uiso R
H61 H 0.5244 0.6751 0.7946 0.0254 1.0000 Uiso R
H21 H 0.1766 0.3853 0.8019 0.0271 1.0000 Uiso R
H42 H 0.3372 0.4263 1.0262 0.0289 1.0000 Uiso R
H41 H 0.4425 0.3825 0.9559 0.0288 1.0000 Uiso R
H111 H 0.1222 1.2172 0.6291 0.0617 1.0000 Uiso R
H112 H 0.1734 1.1949 0.7289 0.0621 1.0000 Uiso R
H113 H 0.2714 1.2150 0.6314 0.0620 1.0000 Uiso R
H183 H 0.2677 0.7779 1.1207 0.0517 1.0000 Uiso R
H181 H 0.3697 0.7838 1.0285 0.0518 1.0000 Uiso R
H182 H 0.2650 0.6772 1.0698 0.0519 1.0000 Uiso R
H231 H -0.0944 0.7112 0.5842 0.0531 1.0000 Uiso R
H233 H -0.0383 0.7985 0.6319 0.0528 1.0000 Uiso R
H232 H -0.1631 0.7194 0.6852 0.0532 1.0000 Uiso R
H203 H 0.1979 0.9890 1.0355 0.0508 1.0000 Uiso R
H201 H 0.3071 0.9925 0.9467 0.0508 1.0000 Uiso R
H202 H 0.1651 1.0162 0.9298 0.0508 1.0000 Uiso R
H121 H 0.1598 1.0562 0.5415 0.0678 1.0000 Uiso R
H122 H 0.3053 1.0542 0.5526 0.0679 1.0000 Uiso R
H123 H 0.2180 0.9344 0.5940 0.0680 1.0000 Uiso R

loop_
_atom_site_aniso_label
_atom_site_aniso_U_11
_atom_site_aniso_U_22
_atom_site_aniso_U_33
_atom_site_aniso_U_23
_atom_site_aniso_U_13
_atom_site_aniso_U_12
C1 0.031(2) 0.0096(16) 0.026(2) -0.0097(15) -0.0090(17) 0.0056(15)
C2 0.029(2) 0.0131(18) 0.025(2) -0.0038(15) -0.0116(17) -0.0021(15)
C3 0.029(2) 0.025(2) 0.022(2) 0.0038(17) -0.0095(18) -0.0050(17)
C4 0.028(2) 0.025(2) 0.0180(19) -0.0027(16) -0.0104(17) 0.0033(17)
C5 0.0211(19) 0.0230(19) 0.0161(18) -0.0087(15) -0.0123(15) 0.0072(15)
C6 0.0140(18) 0.0221(19) 0.028(2) -0.0071(16) -0.0131(16) 0.0035(15)
C7 0.019(2) 0.024(2) 0.032(2) -0.0060(18) -0.0040(17) 0.0052(16)
C8 0.030(2) 0.020(2) 0.027(2) -0.0088(17) -0.0043(18) 0.0103(17)
C9 0.031(2) 0.0184(19) 0.025(2) -0.0037(16) -0.0119(18) 0.0060(16)
C10 0.031(3) 0.040(3) 0.051(3) -0.002(2) -0.019(2) -0.001(2)
C11 0.049(3) 0.018(2) 0.059(4) -0.007(2) -0.024(3) 0.012(2)
C12 0.067(4) 0.049(3) 0.026(3) -0.014(2) -0.022(3) 0.024(3)
C13 0.0191(19) 0.025(2) 0.027(2) -0.0078(17) -0.0013(16) -0.0031(16)
C14 0.032(2) 0.035(3) 0.027(2) -0.010(2) 0.0036(19) -0.004(2)
C15 0.022(2) 0.041(3) 0.041(3) -0.011(2) -0.008(2) -0.005(2)
C16 0.040(3) 0.031(3) 0.041(3) -0.013(2) -0.001(2) -0.011(2)
C17 0.025(2) 0.024(2) 0.020(2) -0.0096(16) -0.0030(16) 0.0047(16)
C18 0.038(3) 0.046(3) 0.023(2) -0.011(2) -0.010(2) 0.012(2)
C19 0.032(3) 0.046(3) 0.032(3) -0.014(2) 0.003(2) 0.004(2)
C20 0.047(3) 0.028(2) 0.030(2) -0.016(2) -0.004(2) 0.005(2)
C21 0.023(2) 0.034(2) 0.036(3) -0.016(2) -0.0035(19) -0.0055(18)
C22 0.029(2) 0.036(3) 0.022(2) -0.0103(19) -0.0001(18) 0.0006(19)
C23 0.030(3) 0.041(3) 0.034(3) -0.009(2) -0.009(2) 0.012(2)
C24 0.037(3) 0.035(3) 0.022(2) -0.0018(19) -0.0074(19) 0.000(2)
C25 0.027(2) 0.041(3) 0.023(2) -0.004(2) -0.0006(18) -0.003(2)
C26 0.055(3) 0.035(3) 0.020(2) -0.014(2) -0.001(2) 0.004(2)
Pt1 0.01540(7) 0.01339(7) 0.01420(7) -0.00489(5) -0.00506(5) 0.00228(5)
O1 0.0304(16) 0.0075(12) 0.0229(14) -0.0074(10) -0.0104(12) 0.0035(11)
Si1 0.0183(5) 0.0129(5) 0.0176(5) -0.0056(4) -0.0055(4) 0.0022(4)
O4 0.0210(14) 0.0171(13) 0.0211(14) -0.0087(11) -0.0037(11) 0.0025(11)
O2 0.0256(15) 0.0153(13) 0.0213(14) -0.0044(11) -0.0088(12) 0.0048(11)
O3 0.0170(13) 0.0185(13) 0.0200(14) -0.0038(11) -0.0047(11) -0.0012(11)
Si2 0.0172(5) 0.0232(5) 0.0190(5) -0.0084(4) -0.0053(4) 0.0031(4)
Si3 0.0219(5) 0.0210(5) 0.0136(5) -0.0037(4) -0.0038(4) 0.0008(4)
N1 0.0178(16) 0.0209(16) 0.0140(15) -0.0037(12) -0.0121(13) 0.0060(13)

loop_
_atom_type_symbol
_atom_type_scat_dispersion_real
_atom_type_scat_dispersion_imag
_atom_type_scat_Cromer_Mann_a1
_atom_type_scat_Cromer_Mann_b1
_atom_type_scat_Cromer_Mann_a2
_atom_type_scat_Cromer_Mann_b2
_atom_type_scat_Cromer_Mann_a3
_atom_type_scat_Cromer_Mann_b3
_atom_type_scat_Cromer_Mann_a4
_atom_type_scat_Cromer_Mann_b4
_atom_type_scat_Cromer_Mann_c
_atom_type_scat_source
C 0.0033 0.0016 2.3100 20.8439 1.0200 10.2075 1.5886 0.5687 0.8650 51.6512 0.2156 'International Tables Vol C 4.2.6.8 and 6.1.1.4'
H 0.0000 0.0000 0.4930 10.5109 0.3229 26.1257 0.1402 3.1424 0.0408 57.7998 0.0030 'International Tables Vol C 4.2.6.8 and 6.1.1.4'
N 0.0061 0.0033 12.2126 0.0057 3.1322 9.8933 2.0125 28.9975 1.1663 0.5826 -11.5290 'International Tables Vol C 4.2.6.8 and 6.1.1.4'
O 0.0106 0.0060 3.0485 13.2771 2.2868 5.7011 1.5463 0.3239 0.8670 32.9089 0.2508 'International Tables Vol C 4.2.6.8 and 6.1.1.4'
Si 0.0817 0.0704 6.2915 2.4386 3.0353 32.3337 1.9891 0.6785 1.5410 81.6937 1.1407 'International Tables Vol C 4.2.6.8 and 6.1.1.4'
Pt -1.7033 8.3905 27.0059 1.5129 17.7639 8.8117 15.7131 0.4246 5.7837 38.6103 11.6883 'International Tables Vol C 4.2.6.8 and 6.1.1.4'

loop_
_geom_angle_atom_site_label_1
_geom_angle_atom_site_label_2
_geom_angle_atom_site_label_3
_geom_angle
_geom_angle_publ_flag
C2 C1 C8 124.3(4) yes
C2 C1 Pt1 70.3(2) yes
C8 C1 Pt1 112.8(3) yes
C2 C1 H11 115.3 no
C8 C1 H11 114.3 no
Pt1 C1 H11 110.7 no
C1 C2 C3 125.1(4) yes
C1 C2 Pt1 71.6(2) yes
C3 C2 Pt1 110.7(3) yes
C1 C2 H21 115.6 no
C3 C2 H21 113.9 no
Pt1 C2 H21 110.9 no
C2 C3 C4 113.4(3) yes
C2 C3 H32 110.1 no
C4 C3 H32 109.4 no
C2 C3 H31 107.2 no
C4 C3 H31 108.2 no
H32 C3 H31 108.4 no
C3 C4 C5 112.0(3) yes
C3 C4 H42 109.3 no
C5 C4 H42 109.0 no
C3 C4 H41 109.5 no
C5 C4 H41 109.0 no
H42 C4 H41 108.0 no
C4 C5 C6 124.2(4) yes
C4 C5 Pt1 112.1(3) yes
C6 C5 Pt1 70.3(2) yes
C4 C5 H51 114.4 no
C6 C5 H51 115.7 no
Pt1 C5 H51 110.7 no
C5 C6 C7 125.7(4) yes
C5 C6 Pt1 72.8(2) yes
C7 C6 Pt1 107.7(3) yes
C5 C6 H61 115.9 no
C7 C6 H61 114.3 no
Pt1 C6 H61 110.0 no
C6 C7 C8 114.3(4) yes
C6 C7 H72 108.3 no
C8 C7 H72 108.6 no
C6 C7 H71 108.5 no
C8 C7 H71 108.7 no
H72 C7 H71 108.2 no
C1 C8 C7 111.3(3) yes
C1 C8 H82 109.1 no
C7 C8 H82 109.2 no
C1 C8 H81 109.1 no
C7 C8 H81 109.0 no
H82 C8 H81 109.2 no
C10 C9 C11 110.4(4) yes
C10 C9 C12 111.2(4) yes
C11 C9 C12 110.8(4) yes
C10 C9 O2 110.0(4) yes
C11 C9 O2 105.2(4) yes
C12 C9 O2 109.1(4) yes
C9 C10 H102 110.1 no
C9 C10 H103 109.9 no
H102 C10 H103 108.7 no
C9 C10 H101 109.7 no
H102 C10 H101 109.3 no
H103 C10 H101 109.2 no
C9 C11 H111 109.4 no
C9 C11 H112 109.6 no
H111 C11 H112 109.9 no
C9 C11 H113 109.1 no
H111 C11 H113 109.8 no
H112 C11 H113 109.0 no
C9 C12 H121 109.3 no
C9 C12 H122 109.9 no
H121 C12 H122 108.8 no
C9 C12 H123 110.0 no
H121 C12 H123 109.3 no
H122 C12 H123 109.5 no
C14 C13 C15 110.4(4) yes
C14 C13 C16 110.5(4) yes
C15 C13 C16 110.7(4) yes
C14 C13 O3 110.9(3) yes
C15 C13 O3 105.5(4) yes
C16 C13 O3 108.8(4) yes
C13 C14 H141 109.0 no
C13 C14 H142 110.1 no
H141 C14 H142 109.4 no
C13 C14 H143 110.3 no
H141 C14 H143 108.9 no
H142 C14 H143 109.2 no
C13 C15 H151 109.6 no
C13 C15 H152 109.5 no
H151 C15 H152 108.3 no
C13 C15 H153 110.6 no
H151 C15 H153 109.8 no
H152 C15 H153 109.0 no
C13 C16 H162 109.0 no
C13 C16 H161 109.6 no
H162 C16 H161 109.2 no
C13 C16 H163 110.0 no
H162 C16 H163 109.6 no
H161 C16 H163 109.4 no
C18 C17 C19 110.5(4) yes
C18 C17 C20 111.0(4) yes
C19 C17 C20 110.7(4) yes
C18 C17 O4 108.1(3) yes
C19 C17 O4 105.1(4) yes
C20 C17 O4 111.3(3) yes
C17 C18 H183 109.6 no
C17 C18 H181 109.8 no
H183 C18 H181 109.0 no
C17 C18 H182 109.7 no
H183 C18 H182 109.1 no
H181 C18 H182 109.5 no
C17 C19 H193 109.4 no
C17 C19 H192 110.4 no
H193 C19 H192 109.1 no
C17 C19 H191 109.8 no
H193 C19 H191 109.1 no
H192 C19 H191 109.0 no
C17 C20 H203 108.9 no
C17 C20 H201 109.8 no
H203 C20 H201 109.4 no
C17 C20 H202 110.3 no
H203 C20 H202 109.0 no
H201 C20 H202 109.3 no
Si2 C21 H212 109.9 no
Si2 C21 H211 109.7 no
H212 C21 H211 109.2 no
Si2 C21 H213 110.8 no
H212 C21 H213 108.4 no
H211 C21 H213 109.0 no
Si2 C22 H222 110.1 no
Si2 C22 H223 110.6 no
H222 C22 H223 108.9 no
Si2 C22 H221 109.2 no
H222 C22 H221 108.9 no
H223 C22 H221 109.1 no
Si2 C23 H231 109.8 no
Si2 C23 H233 109.9 no
H231 C23 H233 108.9 no
Si2 C23 H232 109.8 no
H231 C23 H232 109.4 no
H233 C23 H232 109.0 no
Si3 C24 H242 109.7 no
Si3 C24 H241 109.3 no
H242 C24 H241 109.1 no
Si3 C24 H243 109.5 no
H242 C24 H243 109.7 no
H241 C24 H243 109.5 no
Si3 C25 H253 110.0 no
Si3 C25 H251 110.9 no
H253 C25 H251 109.7 no
Si3 C25 H252 109.2 no
H253 C25 H252 108.5 no
H251 C25 H252 108.5 no
Si3 C26 H261 109.6 no
Si3 C26 H263 109.4 no
H261 C26 H263 109.4 no
Si3 C26 H262 110.4 no
H261 C26 H262 109.2 no
H263 C26 H262 108.9 no
C5 Pt1 C6 36.96(15) yes
C5 Pt1 C1 88.93(15) yes
C6 Pt1 C1 81.84(16) yes
C5 Pt1 C2 81.16(15) yes
C6 Pt1 C2 97.52(16) yes
C1 Pt1 C2 38.09(16) yes
C5 Pt1 O1 95.91(13) yes
C6 Pt1 O1 90.95(14) yes
C1 Pt1 O1 160.91(14) yes
C2 Pt1 O1 160.98(15) yes
C5 Pt1 N1 164.60(14) yes
C6 Pt1 N1 158.43(15) yes
C1 Pt1 N1 94.02(14) yes
C2 Pt1 N1 91.86(15) yes
O1 Pt1 N1 86.21(12) yes
Pt1 O1 Si1 134.58(17) yes
O1 Si1 O4 107.13(15) yes
O1 Si1 O2 110.87(15) yes
O4 Si1 O2 112.94(15) yes
O1 Si1 O3 115.15(16) yes
O4 Si1 O3 104.99(15) yes
O2 Si1 O3 105.78(15) yes
C17 O4 Si1 132.1(3) yes
C9 O2 Si1 131.6(3) yes
C13 O3 Si1 131.2(3) yes
C23 Si2 C22 105.1(2) yes
C23 Si2 C21 105.6(2) yes
C22 Si2 C21 108.8(2) yes
C23 Si2 N1 114.6(2) yes
C22 Si2 N1 111.66(19) yes
C21 Si2 N1 110.64(19) yes
C26 Si3 C24 104.9(2) yes
C26 Si3 C25 107.1(2) yes
C24 Si3 C25 107.2(2) yes
C26 Si3 N1 113.0(2) yes
C24 Si3 N1 112.26(19) yes
C25 Si3 N1 111.84(19) yes
Pt1 N1 Si3 114.15(17) yes
Pt1 N1 Si2 117.48(17) yes
Si3 N1 Si2 128.37(19) yes

loop_
_geom_bond_atom_site_label_1
_geom_bond_atom_site_label_2
_geom_bond_distance
_geom_bond_publ_flag
C1 C2 1.391(6) yes
C1 C8 1.531(6) yes
C1 Pt1 2.139(4) yes
C1 H11 0.977 no
C2 C3 1.511(6) yes
C2 Pt1 2.123(4) yes
C2 H21 0.966 no
C3 C4 1.534(6) yes
C3 H32 0.970 no
C3 H31 0.978 no
C4 C5 1.518(6) yes
C4 H42 0.969 no
C4 H41 0.974 no
C5 C6 1.385(6) yes
C5 Pt1 2.201(4) yes
C5 H51 0.979 no
C6 C7 1.497(6) yes
C6 Pt1 2.169(4) yes
C6 H61 0.982 no
C7 C8 1.528(6) yes
C7 H72 0.968 no
C7 H71 0.965 no
C8 H82 0.967 no
C8 H81 0.971 no
C9 C10 1.513(7) yes
C9 C11 1.515(6) yes
C9 C12 1.519(7) yes
C9 O2 1.442(5) yes
C10 H102 0.961 no
C10 H103 0.965 no
C10 H101 0.961 no
C11 H111 0.964 no
C11 H112 0.961 no
C11 H113 0.961 no
C12 H121 0.960 no
C12 H122 0.964 no
C12 H123 0.957 no
C13 C14 1.530(6) yes
C13 C15 1.523(6) yes
C13 C16 1.518(6) yes
C13 O3 1.435(5) yes
C14 H141 0.965 no
C14 H142 0.971 no
C14 H143 0.961 no
C15 H151 0.962 no
C15 H152 0.966 no
C15 H153 0.964 no
C16 H162 0.959 no
C16 H161 0.959 no
C16 H163 0.958 no
C17 C18 1.519(6) yes
C17 C19 1.519(6) yes
C17 C20 1.522(6) yes
C17 O4 1.444(5) yes
C18 H183 0.957 no
C18 H181 0.956 no
C18 H182 0.959 no
C19 H193 0.959 no
C19 H192 0.966 no
C19 H191 0.961 no
C20 H203 0.966 no
C20 H201 0.959 no
C20 H202 0.958 no
C21 Si2 1.875(5) yes
C21 H212 0.957 no
C21 H211 0.958 no
C21 H213 0.958 no
C22 Si2 1.877(4) yes
C22 H222 0.956 no
C22 H223 0.960 no
C22 H221 0.965 no
C23 Si2 1.885(5) yes
C23 H231 0.954 no
C23 H233 0.956 no
C23 H232 0.952 no
C24 Si3 1.876(5) yes
C24 H242 0.956 no
C24 H241 0.961 no
C24 H243 0.956 no
C25 Si3 1.866(5) yes
C25 H253 0.962 no
C25 H251 0.961 no
C25 H252 0.962 no
C26 Si3 1.880(5) yes
C26 H261 0.954 no
C26 H263 0.957 no
C26 H262 0.952 no
Pt1 O1 1.999(3) yes
Pt1 N1 2.053(3) yes
O1 Si1 1.591(3) yes
Si1 O4 1.630(3) yes
Si1 O2 1.627(3) yes
Si1 O3 1.639(3) yes
Si2 N1 1.710(4) yes
Si3 N1 1.716(3) yes

loop_
_geom_hbond_atom_site_label_D
_geom_hbond_atom_site_label_H
_geom_hbond_atom_site_label_A
_geom_hbond_angle_DHA
_geom_hbond_distance_DH
_geom_hbond_distance_HA
_geom_hbond_distance_DA
_geom_hbond_publ_flag
C16 H163 O2 125.00 0.958 2.568 3.219(7) yes
C6 H61 O3 136.00 0.982 2.551 3.325(7) yes
C12 H123 O1 126.00 0.957 2.590 3.247(7) yes
